data_1542514
loop_
_publ_author_name
'Zhang, Fangqin'
'Zhang, Yongbin'
'Liu, Diansheng'

_publ_section_title
;
 2,4-Di-<i>tert</i>-butyl-6-({[(<i>R</i>)-1-phenylethyl]amino}methyl)phenol
;
_journal_coeditor_code HB4018
_journal_issue 2
_journal_name_full IUCrData
_journal_page_first x160205
_journal_paper_doi 10.1107/S2414314616002054
_journal_volume 1
_journal_year 2016
_chemical_formula_iupac 'C23 H33 N O'
_chemical_formula_moiety 'C23 H33 N O'
_chemical_formula_sum 'C23 H33 N O'
_chemical_formula_weight 339.50
_chemical_name_common
;
(3,5-Di-<i>tert</i>-butyl-2-hydroxybenzyl)[(<i>R</i>)-1-phenylethyl]amine
;
_chemical_name_systematic
;
2,4-Di-<i>tert</i>-butyl-6-({[(<i>R</i>)-1-phenylethyl]amino}methyl)phenol
;
_space_group_IT_number 4
_symmetry_cell_setting monoclinic
_symmetry_space_group_name_Hall 'P 2yb'
_symmetry_space_group_name_H-M 'P 1 21 1'
_atom_sites_solution_hydrogens geom
_atom_sites_solution_primary direct
_atom_sites_solution_secondary difmap
_audit_creation_method SHELXL-97
_cell_angle_alpha 90.00
_cell_angle_beta 95.051(7)
_cell_angle_gamma 90.00
_cell_formula_units_Z 4
_cell_length_a 6.588(2)
_cell_length_b 16.582(5)
_cell_length_c 19.448(7)
_cell_measurement_reflns_used 3352
_cell_measurement_temperature 200(2)
_cell_measurement_theta_max 20.565
_cell_measurement_theta_min 2.435
_cell_volume 2116.3(12)
_computing_cell_refinement
;
SAINT (Bruker, 2000)
;
_computing_data_collection
;
SMART (Bruker, 2000)
;
_computing_data_reduction
;
SAINT (Bruker, 2000)
;
_computing_molecular_graphics
;
SHELXTL (Sheldrick, 2008)
;
_computing_publication_material
;
SHELXL97 (Sheldrick, 2008)
;
_computing_structure_refinement
;
SHELXL97 (Sheldrick, 2008)
;
_computing_structure_solution
;
SHELXS97 (Sheldrick, 2008)
;
_diffrn_ambient_temperature 200(2)
_diffrn_measured_fraction_theta_full 0.997
_diffrn_measured_fraction_theta_max 0.997
_diffrn_measurement_device_type 'Bruker SMART APEX CCD'
_diffrn_measurement_method 'phi and omega scans'
_diffrn_radiation_monochromator graphite
_diffrn_radiation_source 'fine-focus sealed tube'
_diffrn_radiation_type MoK\a
_diffrn_radiation_wavelength 0.71073
_diffrn_reflns_av_R_equivalents 0.0216
_diffrn_reflns_av_sigmaI/netI 0.0541
_diffrn_reflns_limit_h_max 6
_diffrn_reflns_limit_h_min -8
_diffrn_reflns_limit_k_max 22
_diffrn_reflns_limit_k_min -21
_diffrn_reflns_limit_l_max 22
_diffrn_reflns_limit_l_min -25
_diffrn_reflns_number 22485
_diffrn_reflns_theta_full 28.32
_diffrn_reflns_theta_max 28.32
_diffrn_reflns_theta_min 1.62
_exptl_absorpt_coefficient_mu 0.064
_exptl_absorpt_correction_type none
_exptl_crystal_colour colorless
_exptl_crystal_density_diffrn 1.066
_exptl_crystal_density_method 'not measured'
_exptl_crystal_description block
_exptl_crystal_F_000 744
_exptl_crystal_size_max 0.35
_exptl_crystal_size_mid 0.35
_exptl_crystal_size_min 0.30
_refine_diff_density_max 0.280
_refine_diff_density_min -0.175
_refine_ls_abs_structure_details none
_refine_ls_extinction_method none
_refine_ls_goodness_of_fit_ref 1.068
_refine_ls_hydrogen_treatment mixed
_refine_ls_matrix_type full
_refine_ls_number_parameters 487
_refine_ls_number_reflns 10187
_refine_ls_number_restraints 3
_refine_ls_restrained_S_all 1.069
_refine_ls_R_factor_all 0.1689
_refine_ls_R_factor_gt 0.0844
_refine_ls_shift/su_max 0.000
_refine_ls_shift/su_mean 0.000
_refine_ls_structure_factor_coef Fsqd
_refine_ls_weighting_details 'calc w=1/[\s^2^(Fo^2^)+(0.0500P)^2^+1.3036P] where P=(Fo^2^+2Fc^2^)/3'
_refine_ls_weighting_scheme calc
_refine_ls_wR_factor_gt 0.1694
_refine_ls_wR_factor_ref 0.2116
_reflns_number_gt 5160
_reflns_number_total 10187
_reflns_threshold_expression I>2\s(I)
_cod_data_source_file hb4018sup1.cif
_cod_data_source_block I
_cod_depositor_comments 'Adding full bibliography for 1542514.cif.'
_cod_original_sg_symbol_H-M 'P 21'
_cod_database_code 1542514
_cod_database_fobs_code 1542514

loop_
_symmetry_equiv_pos_as_xyz
'x, y, z'
'-x, y+1/2, -z'

loop_
_atom_site_type_symbol
_atom_site_label
_atom_site_fract_x
_atom_site_fract_y
_atom_site_fract_z
_atom_site_U_iso_or_equiv
_atom_site_adp_type
_atom_site_calc_flag
_atom_site_refinement_flags
_atom_site_occupancy
_atom_site_symmetry_multiplicity
_atom_site_disorder_assembly
_atom_site_disorder_group
C C31 0.002(2) 0.0516(9) 0.2051(5) 0.103(5) Uani d P 0.545(13) 1 A 1
H H31A -0.0755 0.0198 0.2364 0.154 Uiso calc PR 0.545(13) 1 A 1
H H31B -0.0012 0.1086 0.2182 0.154 Uiso calc PR 0.545(13) 1 A 1
H H31C 0.1429 0.0327 0.2080 0.154 Uiso calc PR 0.545(13) 1 A 1
C C32 -0.3216(19) 0.0780(10) 0.1401(8) 0.117(5) Uani d P 0.545(13) 1 A 1
H H32A -0.4033 0.0749 0.0956 0.175 Uiso calc PR 0.545(13) 1 A 1
H H32B -0.3108 0.1344 0.1551 0.175 Uiso calc PR 0.545(13) 1 A 1
H H32C -0.3873 0.0464 0.1745 0.175 Uiso calc PR 0.545(13) 1 A 1
C C33 -0.121(5) -0.0371(11) 0.1065(11) 0.166(16) Uani d P 0.545(13) 1 A 1
H H33A -0.1441 -0.0356 0.0560 0.249 Uiso calc PR 0.545(13) 1 A 1
H H33B -0.2385 -0.0617 0.1257 0.249 Uiso calc PR 0.545(13) 1 A 1
H H33C 0.0015 -0.0691 0.1198 0.249 Uiso calc PR 0.545(13) 1 A 1
C C31A 0.102(2) -0.0139(8) 0.1618(7) 0.105(6) Uani d P 0.455(13) 1 A 2
H H31D 0.2070 0.0205 0.1855 0.157 Uiso calc PR 0.455(13) 1 A 2
H H31E 0.1587 -0.0417 0.1233 0.157 Uiso calc PR 0.455(13) 1 A 2
H H31F 0.0568 -0.0539 0.1943 0.157 Uiso calc PR 0.455(13) 1 A 2
C C32A -0.169(3) 0.0835(11) 0.1868(9) 0.128(8) Uani d P 0.455(13) 1 A 2
H H32D -0.2516 0.1292 0.1688 0.192 Uiso calc PR 0.455(13) 1 A 2
H H32E -0.0555 0.1032 0.2182 0.192 Uiso calc PR 0.455(13) 1 A 2
H H32F -0.2540 0.0471 0.2119 0.192 Uiso calc PR 0.455(13) 1 A 2
C C33A -0.244(5) -0.0142(18) 0.0947(16) 0.173(17) Uani d P 0.455(13) 1 A 2
H H33D -0.3062 -0.0483 0.1282 0.259 Uiso calc PR 0.455(13) 1 A 2
H H33E -0.1741 -0.0482 0.0630 0.259 Uiso calc PR 0.455(13) 1 A 2
H H33F -0.3503 0.0174 0.0685 0.259 Uiso calc PR 0.455(13) 1 A 2
O O1 0.7629(4) 0.4986(2) 0.42848(15) 0.0719(9) Uani d . 1 1 . .
H H1A 0.8874 0.4901 0.4390 0.108 Uiso calc RD 1 1 . .
N N1 0.9640(6) 0.4225(2) 0.5348(2) 0.0716(11) Uani d . 1 1 . .
H H1 0.8473 0.4015 0.5180 0.086 Uiso calc RD 1 1 . .
C C1 0.6895(6) 0.5482(2) 0.4763(2) 0.0520(10) Uani d . 1 1 . .
C C2 0.7895(6) 0.5516(2) 0.5428(2) 0.0516(9) Uani d . 1 1 . .
C C3 0.7135(6) 0.6000(2) 0.5921(2) 0.0516(9) Uani d . 1 1 . .
H H3 0.7803 0.6007 0.6374 0.062 Uiso calc R 1 1 . .
C C4 0.5437(6) 0.6473(2) 0.57751(19) 0.0495(9) Uani d . 1 1 . .
C C5 0.4506(6) 0.6443(2) 0.51041(19) 0.0473(9) Uani d . 1 1 . .
H H5 0.3335 0.6769 0.4997 0.057 Uiso calc R 1 1 . .
C C6 0.5179(6) 0.5967(2) 0.45790(19) 0.0500(9) Uani d . 1 1 . .
C C7 0.4572(6) 0.7020(3) 0.6309(2) 0.0583(10) Uani d . 1 1 . .
C C8 0.5766(10) 0.6990(5) 0.7006(3) 0.129(3) Uani d . 1 1 . .
H H8A 0.5738 0.6440 0.7190 0.194 Uiso calc R 1 1 . .
H H8B 0.5158 0.7361 0.7322 0.194 Uiso calc R 1 1 . .
H H8C 0.7180 0.7149 0.6960 0.194 Uiso calc R 1 1 . .
C C9 0.4545(11) 0.7894(3) 0.6058(3) 0.115(2) Uani d . 1 1 . .
H H9A 0.5943 0.8101 0.6082 0.172 Uiso calc R 1 1 . .
H H9B 0.3737 0.8223 0.6351 0.172 Uiso calc R 1 1 . .
H H9C 0.3940 0.7917 0.5579 0.172 Uiso calc R 1 1 . .
C C10 0.2391(7) 0.6778(4) 0.6410(3) 0.0892(17) Uani d . 1 1 . .
H H10A 0.1581 0.6774 0.5962 0.134 Uiso calc R 1 1 . .
H H10B 0.1805 0.7165 0.6717 0.134 Uiso calc R 1 1 . .
H H10C 0.2381 0.6238 0.6615 0.134 Uiso calc R 1 1 . .
C C11 0.4145(7) 0.5973(3) 0.3846(2) 0.0587(10) Uani d . 1 1 . .
C C12 0.2335(8) 0.6556(4) 0.3773(3) 0.0946(18) Uani d . 1 1 . .
H H12A 0.1303 0.6382 0.4075 0.142 Uiso calc R 1 1 . .
H H12B 0.1743 0.6559 0.3293 0.142 Uiso calc R 1 1 . .
H H12C 0.2802 0.7100 0.3904 0.142 Uiso calc R 1 1 . .
C C13 0.3278(7) 0.5140(3) 0.3651(2) 0.0738(13) Uani d . 1 1 . .
H H13A 0.4366 0.4737 0.3711 0.111 Uiso calc R 1 1 . .
H H13B 0.2713 0.5145 0.3167 0.111 Uiso calc R 1 1 . .
H H13C 0.2200 0.5005 0.3948 0.111 Uiso calc R 1 1 . .
C C14 0.5659(8) 0.6238(3) 0.3345(2) 0.0840(15) Uani d . 1 1 . .
H H14A 0.6118 0.6789 0.3458 0.126 Uiso calc R 1 1 . .
H H14B 0.5001 0.6225 0.2873 0.126 Uiso calc R 1 1 . .
H H14C 0.6832 0.5873 0.3380 0.126 Uiso calc R 1 1 . .
C C15 0.9848(7) 0.5052(3) 0.5595(2) 0.0694(12) Uani d . 1 1 . .
H H15A 1.0971 0.5320 0.5377 0.083 Uiso calc R 1 1 . .
H H15B 1.0196 0.5051 0.6101 0.083 Uiso calc R 1 1 . .
C C16 1.1597(6) 0.3768(3) 0.5406(2) 0.0613(11) Uani d . 1 1 . .
H H16 1.2542 0.4038 0.5103 0.074 Uiso calc R 1 1 . .
C C17 1.2628(6) 0.3745(2) 0.6128(2) 0.0583(10) Uani d . 1 1 . .
C C18 1.4481(8) 0.4077(4) 0.6272(3) 0.0959(17) Uani d . 1 1 . .
H H18 1.5117 0.4331 0.5909 0.115 Uiso calc R 1 1 . .
C C19 1.5481(11) 0.4065(5) 0.6913(5) 0.133(3) Uani d . 1 1 . .
H H19 1.6758 0.4329 0.6999 0.160 Uiso calc R 1 1 . .
C C20 1.4645(16) 0.3675(5) 0.7425(4) 0.126(3) Uani d . 1 1 . .
H H20 1.5381 0.3630 0.7866 0.151 Uiso calc R 1 1 . .
C C21 1.2768(14) 0.3346(4) 0.7317(3) 0.110(2) Uani d . 1 1 . .
H H21 1.2146 0.3099 0.7686 0.132 Uiso calc R 1 1 . .
C C22 1.1759(9) 0.3374(3) 0.6662(3) 0.0870(15) Uani d . 1 1 . .
H H22 1.0451 0.3134 0.6580 0.104 Uiso calc R 1 1 . .
C C23 1.1126(8) 0.2931(3) 0.5116(3) 0.0869(15) Uani d . 1 1 . .
H H23A 1.0082 0.2677 0.5372 0.130 Uiso calc R 1 1 . .
H H23B 1.2367 0.2603 0.5160 0.130 Uiso calc R 1 1 . .
H H23C 1.0625 0.2974 0.4627 0.130 Uiso calc R 1 1 . .
O O2 0.2230(6) 0.2600(2) -0.05915(18) 0.1065(14) Uani d . 1 1 . .
H H2A 0.2510 0.3033 -0.0380 0.160 Uiso calc RD 1 1 . .
N N2 0.5173(7) 0.3004(3) 0.0393(2) 0.1029(17) Uani d . 1 1 . .
H H2 0.5539 0.2729 0.0037 0.124 Uiso calc RD 1 1 . .
C C24 0.1535(7) 0.2047(3) -0.0145(2) 0.0694(12) Uani d . 1 1 . .
C C25 0.2315(7) 0.2050(3) 0.0552(2) 0.0788(14) Uani d . 1 1 . .
C C26 0.1551(7) 0.1502(3) 0.1001(2) 0.0677(12) Uani d . 1 1 . .
H H26 0.2130 0.1485 0.1465 0.081 Uiso calc R 1 1 . .
C C27 0.0009(6) 0.0988(3) 0.0803(2) 0.0573(10) Uani d . 1 1 A .
C C28 -0.0714(7) 0.1005(3) 0.0107(2) 0.0692(12) Uani d . 1 1 . .
H H28 -0.1772 0.0640 -0.0046 0.083 Uiso calc R 1 1 . .
C C29 0.0007(7) 0.1515(3) -0.0373(2) 0.0615(11) Uani d . 1 1 . .
C C30 -0.0932(9) 0.0419(3) 0.1321(2) 0.0774(14) Uani d . 1 1 . .
C C34 -0.0804(9) 0.1491(3) -0.1148(2) 0.0850(16) Uani d . 1 1 . .
C C35 -0.2347(12) 0.0804(5) -0.1276(3) 0.156(4) Uani d . 1 1 . .
H H35A -0.3534 0.0909 -0.1019 0.234 Uiso calc R 1 1 . .
H H35B -0.1713 0.0293 -0.1120 0.234 Uiso calc R 1 1 . .
H H35C -0.2780 0.0770 -0.1770 0.234 Uiso calc R 1 1 . .
C C36 0.0966(11) 0.1297(4) -0.1583(3) 0.122(2) Uani d . 1 1 . .
H H36A 0.0452 0.1255 -0.2070 0.184 Uiso calc R 1 1 . .
H H36B 0.1591 0.0784 -0.1430 0.184 Uiso calc R 1 1 . .
H H36C 0.1986 0.1728 -0.1527 0.184 Uiso calc R 1 1 . .
C C37 -0.1734(10) 0.2287(4) -0.1375(3) 0.111(2) Uani d . 1 1 . .
H H37A -0.2258 0.2255 -0.1861 0.167 Uiso calc R 1 1 . .
H H37B -0.0695 0.2711 -0.1317 0.167 Uiso calc R 1 1 . .
H H37C -0.2853 0.2415 -0.1093 0.167 Uiso calc R 1 1 . .
C C38 0.3698(9) 0.2743(4) 0.0855(3) 0.108(2) Uani d . 1 1 . .
H H38A 0.2833 0.3208 0.0959 0.129 Uiso calc R 1 1 . .
H H38B 0.4427 0.2561 0.1294 0.129 Uiso calc R 1 1 . .
C C39 0.5943(8) 0.3780(3) 0.0606(3) 0.0813(14) Uani d . 1 1 . .
H H39 0.4769 0.4161 0.0618 0.098 Uiso calc R 1 1 . .
C C40 0.7075(5) 0.3754(2) 0.13118(16) 0.0739(13) Uani d G 1 1 . .
C C41 0.8795(6) 0.3269(2) 0.14234(18) 0.0938(17) Uani d G 1 1 . .
H H41 0.9194 0.2932 0.1064 0.113 Uiso calc R 1 1 . .
C C42 0.9930(5) 0.3279(3) 0.2061(2) 0.118(2) Uani d G 1 1 . .
H H42 1.1105 0.2948 0.2137 0.141 Uiso calc R 1 1 . .
C C43 0.9346(7) 0.3772(3) 0.25861(15) 0.114(2) Uani d G 1 1 . .
H H43 1.0122 0.3779 0.3022 0.136 Uiso calc R 1 1 . .
C C44 0.7627(8) 0.4257(3) 0.24745(18) 0.120(3) Uani d G 1 1 . .
H H44 0.7228 0.4594 0.2834 0.144 Uiso calc R 1 1 . .
C C45 0.6492(6) 0.4248(2) 0.1837(2) 0.109(2) Uani d G 1 1 . .
H H45 0.5317 0.4579 0.1761 0.131 Uiso calc R 1 1 . .
C C46 0.7234(11) 0.4047(4) 0.0050(3) 0.131(3) Uani d . 1 1 . .
H H46A 0.8386 0.3677 0.0030 0.197 Uiso calc R 1 1 . .
H H46B 0.7747 0.4593 0.0152 0.197 Uiso calc R 1 1 . .
H H46C 0.6414 0.4047 -0.0396 0.197 Uiso calc R 1 1 . .

loop_
_atom_site_aniso_label
_atom_site_aniso_U_11
_atom_site_aniso_U_22
_atom_site_aniso_U_33
_atom_site_aniso_U_12
_atom_site_aniso_U_13
_atom_site_aniso_U_23
C31 0.121(11) 0.121(11) 0.068(6) -0.024(9) 0.015(7) 0.010(7)
C32 0.077(9) 0.166(14) 0.112(10) 0.013(8) 0.036(7) 0.034(10)
C33 0.36(5) 0.057(7) 0.091(13) -0.044(15) 0.07(2) -0.007(8)
C31A 0.143(12) 0.086(10) 0.083(9) -0.015(8) -0.002(8) 0.042(8)
C32A 0.14(2) 0.146(15) 0.105(13) 0.009(14) 0.063(15) 0.012(11)
C33A 0.22(3) 0.19(3) 0.116(15) -0.13(3) 0.016(17) 0.058(17)
O1 0.0629(19) 0.082(2) 0.0702(19) 0.0199(17) 0.0000(15) -0.0235(17)
N1 0.056(2) 0.062(2) 0.094(3) 0.0100(18) -0.010(2) -0.016(2)
C1 0.052(2) 0.047(2) 0.056(2) 0.0031(19) 0.0048(19) -0.0104(19)
C2 0.050(2) 0.047(2) 0.057(2) 0.0044(18) -0.0043(18) -0.0071(18)
C3 0.055(2) 0.048(2) 0.051(2) -0.0015(19) -0.0064(18) -0.0095(18)
C4 0.049(2) 0.046(2) 0.054(2) -0.0036(18) 0.0065(18) -0.0066(18)
C5 0.045(2) 0.045(2) 0.052(2) 0.0019(17) 0.0016(17) -0.0030(17)
C6 0.058(2) 0.040(2) 0.051(2) -0.0046(19) 0.0025(18) -0.0033(19)
C7 0.062(3) 0.059(3) 0.055(2) -0.005(2) 0.0062(19) -0.012(2)
C8 0.113(5) 0.191(8) 0.078(4) 0.040(5) -0.020(3) -0.067(4)
C9 0.168(6) 0.060(3) 0.127(5) 0.001(4) 0.074(5) -0.021(3)
C10 0.073(3) 0.110(4) 0.088(4) -0.008(3) 0.025(3) -0.030(3)
C11 0.071(3) 0.060(3) 0.044(2) 0.000(2) -0.0016(19) -0.002(2)
C12 0.098(4) 0.108(4) 0.072(3) 0.037(4) -0.026(3) -0.013(3)
C13 0.080(3) 0.078(3) 0.062(3) -0.013(3) -0.003(2) -0.015(2)
C14 0.106(4) 0.090(4) 0.056(3) -0.010(3) 0.004(3) 0.008(2)
C15 0.070(3) 0.057(2) 0.077(3) 0.012(2) -0.015(2) -0.007(2)
C16 0.053(3) 0.060(3) 0.071(3) 0.007(2) 0.008(2) 0.003(2)
C17 0.055(3) 0.045(2) 0.075(3) 0.009(2) 0.004(2) -0.004(2)
C18 0.063(3) 0.112(4) 0.111(5) -0.004(3) -0.004(3) -0.010(4)
C19 0.097(5) 0.163(8) 0.131(6) 0.014(5) -0.039(5) -0.050(6)
C20 0.162(8) 0.114(6) 0.094(5) 0.053(6) -0.033(5) -0.015(4)
C21 0.174(8) 0.077(4) 0.083(4) 0.020(5) 0.032(5) 0.007(3)
C22 0.108(4) 0.063(3) 0.092(4) -0.003(3) 0.021(3) 0.003(3)
C23 0.087(4) 0.084(3) 0.089(3) 0.007(3) 0.009(3) -0.018(3)
O2 0.126(3) 0.111(3) 0.077(2) -0.051(3) -0.019(2) 0.037(2)
N2 0.105(4) 0.138(4) 0.063(2) -0.064(3) -0.006(2) 0.012(3)
C24 0.079(3) 0.071(3) 0.057(3) -0.020(3) -0.005(2) 0.014(2)
C25 0.078(3) 0.091(4) 0.063(3) -0.028(3) -0.016(2) 0.007(3)
C26 0.077(3) 0.076(3) 0.047(2) -0.012(3) -0.009(2) 0.003(2)
C27 0.057(3) 0.053(2) 0.061(3) 0.004(2) 0.002(2) -0.001(2)
C28 0.072(3) 0.071(3) 0.062(3) -0.019(2) -0.012(2) 0.000(2)
C29 0.067(3) 0.065(3) 0.050(2) -0.009(2) -0.012(2) 0.001(2)
C30 0.089(4) 0.082(3) 0.061(3) -0.024(3) 0.006(3) 0.004(3)
C34 0.108(4) 0.082(3) 0.059(3) -0.029(3) -0.026(3) 0.008(3)
C35 0.207(8) 0.164(7) 0.084(4) -0.113(7) -0.064(5) 0.012(4)
C36 0.190(7) 0.117(5) 0.060(3) 0.028(5) 0.008(4) -0.001(3)
C37 0.125(5) 0.117(5) 0.084(4) 0.015(4) -0.028(4) 0.022(4)
C38 0.107(5) 0.131(5) 0.083(4) -0.042(4) -0.007(3) -0.006(4)
C39 0.068(3) 0.090(4) 0.085(3) -0.005(3) -0.001(3) 0.005(3)
C40 0.081(3) 0.067(3) 0.074(3) 0.006(3) 0.010(3) 0.001(3)
C41 0.084(4) 0.102(4) 0.091(4) 0.017(3) -0.021(3) -0.016(3)
C42 0.111(5) 0.133(6) 0.102(5) 0.019(4) -0.024(4) 0.007(4)
C43 0.159(6) 0.101(5) 0.076(4) -0.062(5) -0.015(4) 0.015(4)
C44 0.214(9) 0.069(4) 0.078(4) -0.014(5) 0.021(5) -0.006(3)
C45 0.145(6) 0.089(4) 0.093(4) 0.040(4) 0.005(4) -0.003(3)
C46 0.151(6) 0.152(6) 0.088(4) -0.039(5) -0.005(4) 0.030(4)

loop_
_atom_type_symbol
_atom_type_description
_atom_type_scat_dispersion_real
_atom_type_scat_dispersion_imag
_atom_type_scat_source
C C 0.0033 0.0016 'International Tables Vol C Tables 4.2.6.8 and 6.1.1.4'
H H 0.0000 0.0000 'International Tables Vol C Tables 4.2.6.8 and 6.1.1.4'
N N 0.0061 0.0033 'International Tables Vol C Tables 4.2.6.8 and 6.1.1.4'
O O 0.0106 0.0060 'International Tables Vol C Tables 4.2.6.8 and 6.1.1.4'

loop_
_geom_angle_atom_site_label_1
_geom_angle_atom_site_label_2
_geom_angle_atom_site_label_3
_geom_angle
C30 C31 H31A 109.5
C30 C31 H31B 109.5
C30 C31 H31C 109.5
C30 C32 H32A 109.5
C30 C32 H32B 109.5
C30 C32 H32C 109.5
C30 C33 H33A 109.5
C30 C33 H33B 109.5
C30 C33 H33C 109.5
C30 C31A H31D 109.5
C30 C31A H31E 109.5
H31D C31A H31E 109.5
C30 C31A H31F 109.5
H31D C31A H31F 109.5
H31E C31A H31F 109.5
C30 C32A H32D 109.5
C30 C32A H32E 109.5
H32D C32A H32E 109.5
C30 C32A H32F 109.5
H32D C32A H32F 109.5
H32E C32A H32F 109.5
C30 C33A H33D 109.5
C30 C33A H33E 109.5
H33D C33A H33E 109.5
C30 C33A H33F 109.5
H33D C33A H33F 109.5
H33E C33A H33F 109.5
C1 O1 H1A 109.5
C15 N1 C16 113.5(3)
C15 N1 H1 123.3
C16 N1 H1 123.3
O1 C1 C2 119.3(4)
O1 C1 C6 119.8(3)
C2 C1 C6 120.9(3)
C3 C2 C1 119.8(4)
C3 C2 C15 120.1(4)
C1 C2 C15 120.1(4)
C4 C3 C2 121.8(4)
C4 C3 H3 119.1
C2 C3 H3 119.1
C3 C4 C5 117.1(3)
C3 C4 C7 123.0(4)
C5 C4 C7 120.0(4)
C4 C5 C6 124.4(4)
C4 C5 H5 117.8
C6 C5 H5 117.8
C5 C6 C1 115.9(3)
C5 C6 C11 122.4(4)
C1 C6 C11 121.6(3)
C8 C7 C10 107.4(4)
C8 C7 C4 113.4(4)
C10 C7 C4 110.2(3)
C8 C7 C9 108.0(5)
C10 C7 C9 107.9(4)
C4 C7 C9 109.9(4)
C7 C8 H8A 109.5
C7 C8 H8B 109.5
H8A C8 H8B 109.5
C7 C8 H8C 109.5
H8A C8 H8C 109.5
H8B C8 H8C 109.5
C7 C9 H9A 109.5
C7 C9 H9B 109.5
H9A C9 H9B 109.5
C7 C9 H9C 109.5
H9A C9 H9C 109.5
H9B C9 H9C 109.5
C7 C10 H10A 109.5
C7 C10 H10B 109.5
H10A C10 H10B 109.5
C7 C10 H10C 109.5
H10A C10 H10C 109.5
H10B C10 H10C 109.5
C14 C11 C6 109.7(4)
C14 C11 C13 110.7(4)
C6 C11 C13 110.7(4)
C14 C11 C12 107.8(4)
C6 C11 C12 111.8(4)
C13 C11 C12 106.0(4)
C11 C12 H12A 109.5
C11 C12 H12B 109.5
H12A C12 H12B 109.5
C11 C12 H12C 109.5
H12A C12 H12C 109.5
H12B C12 H12C 109.5
C11 C13 H13A 109.5
C11 C13 H13B 109.5
H13A C13 H13B 109.5
C11 C13 H13C 109.5
H13A C13 H13C 109.5
H13B C13 H13C 109.5
C11 C14 H14A 109.5
C11 C14 H14B 109.5
H14A C14 H14B 109.5
C11 C14 H14C 109.5
H14A C14 H14C 109.5
H14B C14 H14C 109.5
N1 C15 C2 110.8(3)
N1 C15 H15A 109.5
C2 C15 H15A 109.5
N1 C15 H15B 109.5
C2 C15 H15B 109.5
H15A C15 H15B 108.1
N1 C16 C17 113.5(3)
N1 C16 C23 106.8(4)
C17 C16 C23 112.6(4)
N1 C16 H16 107.9
C17 C16 H16 107.9
C23 C16 H16 107.9
C18 C17 C22 117.2(5)
C18 C17 C16 120.6(5)
C22 C17 C16 122.1(5)
C17 C18 C19 122.8(7)
C17 C18 H18 118.6
C19 C18 H18 118.6
C20 C19 C18 119.3(7)
C20 C19 H19 120.3
C18 C19 H19 120.3
C19 C20 C21 120.5(7)
C19 C20 H20 119.8
C21 C20 H20 119.8
C20 C21 C22 119.3(7)
C20 C21 H21 120.4
C22 C21 H21 120.4
C17 C22 C21 120.8(6)
C17 C22 H22 119.6
C21 C22 H22 119.6
C16 C23 H23A 109.5
C16 C23 H23B 109.5
H23A C23 H23B 109.5
C16 C23 H23C 109.5
H23A C23 H23C 109.5
H23B C23 H23C 109.5
C24 O2 H2A 109.5
C39 N2 C38 109.3(5)
C39 N2 H2 125.4
C38 N2 H2 125.4
O2 C24 C29 119.9(4)
O2 C24 C25 119.6(4)
C29 C24 C25 120.5(4)
C26 C25 C24 118.8(4)
C26 C25 C38 118.8(4)
C24 C25 C38 121.4(5)
C27 C26 C25 122.6(4)
C27 C26 H26 118.7
C25 C26 H26 118.7
C26 C27 C28 116.5(4)
C26 C27 C30 122.1(4)
C28 C27 C30 121.4(4)
C29 C28 C27 124.2(4)
C29 C28 H28 117.9
C27 C28 H28 117.9
C28 C29 C24 117.3(4)
C28 C29 C34 122.1(4)
C24 C29 C34 120.5(4)
C32A C30 C33 133.2(13)
C32A C30 C33A 114.1(15)
C33 C30 C33A 36.2(18)
C32A C30 C31 51.5(9)
C33 C30 C31 117.5(12)
C33A C30 C31 136.3(11)
C32A C30 C27 112.7(8)
C33 C30 C27 112.5(10)
C33A C30 C27 110.4(10)
C31 C30 C27 113.0(6)
C32A C30 C32 49.7(9)
C33 C30 C32 106.5(14)
C33A C30 C32 72.5(14)
C31 C30 C32 100.3(9)
C27 C30 C32 105.3(6)
C32A C30 C31A 109.3(11)
C33 C30 C31A 70.9(13)
C33A C30 C31A 106.5(14)
C31 C30 C31A 58.9(8)
C27 C30 C31A 103.0(5)
C32 C30 C31A 150.0(7)
C37 C34 C35 111.0(5)
C37 C34 C36 109.4(5)
C35 C34 C36 106.3(6)
C37 C34 C29 110.9(5)
C35 C34 C29 110.1(4)
C36 C34 C29 109.1(4)
C34 C35 H35A 109.5
C34 C35 H35B 109.5
H35A C35 H35B 109.5
C34 C35 H35C 109.5
H35A C35 H35C 109.5
H35B C35 H35C 109.5
C34 C36 H36A 109.5
C34 C36 H36B 109.5
H36A C36 H36B 109.5
C34 C36 H36C 109.5
H36A C36 H36C 109.5
H36B C36 H36C 109.5
C34 C37 H37A 109.5
C34 C37 H37B 109.5
H37A C37 H37B 109.5
C34 C37 H37C 109.5
H37A C37 H37C 109.5
H37B C37 H37C 109.5
N2 C38 C25 113.0(5)
N2 C38 H38A 109.0
C25 C38 H38A 109.0
N2 C38 H38B 109.0
C25 C38 H38B 109.0
H38A C38 H38B 107.8
N2 C39 C46 105.5(5)
N2 C39 C40 111.9(4)
C46 C39 C40 113.5(4)
N2 C39 H39 108.6
C46 C39 H39 108.6
C40 C39 H39 108.6
C41 C40 C45 120.0
C41 C40 C39 119.4(3)
C45 C40 C39 120.5(3)
C40 C41 C42 120.0
C40 C41 H41 120.0
C42 C41 H41 120.0
C41 C42 C43 120.0
C41 C42 H42 120.0
C43 C42 H42 120.0
C44 C43 C42 120.0
C44 C43 H43 120.0
C42 C43 H43 120.0
C45 C44 C43 120.0
C45 C44 H44 120.0
C43 C44 H44 120.0
C44 C45 C40 120.0
C44 C45 H45 120.0
C40 C45 H45 120.0
C39 C46 H46A 109.5
C39 C46 H46B 109.5
H46A C46 H46B 109.5
C39 C46 H46C 109.5
H46A C46 H46C 109.5
H46B C46 H46C 109.5

loop_
_geom_bond_atom_site_label_1
_geom_bond_atom_site_label_2
_geom_bond_distance
C31 C30 1.508(12)
C31 H31A 0.9800
C31 H31B 0.9800
C31 H31C 0.9800
C32 C30 1.640(13)
C32 H32A 0.9800
C32 H32B 0.9800
C32 H32C 0.9800
C33 C30 1.408(19)
C33 H33A 0.9800
C33 H33B 0.9800
C33 H33C 0.9800
C31A C30 1.649(14)
C31A H31D 0.9800
C31A H31E 0.9800
C31A H31F 0.9800
C32A C30 1.397(15)
C32A H32D 0.9800
C32A H32E 0.9800
C32A H32F 0.9800
C33A C30 1.50(3)
C33A H33D 0.9800
C33A H33E 0.9800
C33A H33F 0.9800
O1 C1 1.361(4)
O1 H1A 0.8400
N1 C15 1.456(5)
N1 C16 1.491(5)
N1 H1 0.8800
C1 C2 1.399(5)
C1 C6 1.408(5)
C2 C3 1.379(5)
C2 C15 1.510(5)
C3 C4 1.376(5)
C3 H3 0.9500
C4 C5 1.393(5)
C4 C7 1.525(5)
C5 C6 1.394(5)
C5 H5 0.9500
C6 C11 1.525(5)
C7 C8 1.507(7)
C7 C10 1.521(6)
C7 C9 1.529(7)
C8 H8A 0.9800
C8 H8B 0.9800
C8 H8C 0.9800
C9 H9A 0.9800
C9 H9B 0.9800
C9 H9C 0.9800
C10 H10A 0.9800
C10 H10B 0.9800
C10 H10C 0.9800
C11 C14 1.520(6)
C11 C13 1.529(6)
C11 C12 1.532(7)
C12 H12A 0.9800
C12 H12B 0.9800
C12 H12C 0.9800
C13 H13A 0.9800
C13 H13B 0.9800
C13 H13C 0.9800
C14 H14A 0.9800
C14 H14B 0.9800
C14 H14C 0.9800
C15 H15A 0.9900
C15 H15B 0.9900
C16 C17 1.506(6)
C16 C23 1.520(6)
C16 H16 1.0000
C17 C18 1.346(7)
C17 C22 1.374(6)
C18 C19 1.358(8)
C18 H18 0.9500
C19 C20 1.346(10)
C19 H19 0.9500
C20 C21 1.351(9)
C20 H20 0.9500
C21 C22 1.385(8)
C21 H21 0.9500
C22 H22 0.9500
C23 H23A 0.9800
C23 H23B 0.9800
C23 H23C 0.9800
O2 C24 1.370(5)
O2 H2A 0.8400
N2 C39 1.431(7)
N2 C38 1.446(7)
N2 H2 0.8800
C24 C29 1.381(6)
C24 C25 1.407(6)
C25 C26 1.385(6)
C25 C38 1.550(7)
C26 C27 1.355(6)
C26 H26 0.9500
C27 C28 1.396(6)
C27 C30 1.548(6)
C28 C29 1.376(6)
C28 H28 0.9500
C29 C34 1.554(6)
C34 C37 1.506(8)
C34 C35 1.532(7)
C34 C36 1.533(8)
C35 H35A 0.9800
C35 H35B 0.9800
C35 H35C 0.9800
C36 H36A 0.9800
C36 H36B 0.9800
C36 H36C 0.9800
C37 H37A 0.9800
C37 H37B 0.9800
C37 H37C 0.9800
C38 H38A 0.9900
C38 H38B 0.9900
C39 C46 1.500(7)
C39 C40 1.505(5)
C39 H39 1.0000
C40 C41 1.3900
C40 C45 1.3900
C41 C42 1.3900
C41 H41 0.9500
C42 C43 1.3900
C42 H42 0.9500
C43 C44 1.3900
C43 H43 0.9500
C44 C45 1.3900
C44 H44 0.9500
C45 H45 0.9500
C46 H46A 0.9800
C46 H46B 0.9800
C46 H46C 0.9800

loop_
_geom_hbond_atom_site_label_D
_geom_hbond_atom_site_label_H
_geom_hbond_atom_site_label_A
_geom_hbond_distance_DH
_geom_hbond_distance_HA
_geom_hbond_distance_DA
_geom_hbond_angle_DHA
O1 H1A N1 0.84 2.19 2.672(5) 116
O2 H2A N2 0.84 2.21 2.687(5) 116

loop_
_geom_torsion_atom_site_label_1
_geom_torsion_atom_site_label_2
_geom_torsion_atom_site_label_3
_geom_torsion_atom_site_label_4
_geom_torsion
O1 C1 C2 C3 -178.4(4)
C6 C1 C2 C3 3.2(6)
O1 C1 C2 C15 4.3(6)
C6 C1 C2 C15 -174.1(4)
C1 C2 C3 C4 -1.8(6)
C15 C2 C3 C4 175.6(4)
C2 C3 C4 C5 0.1(6)
C2 C3 C4 C7 -179.5(4)
C3 C4 C5 C6 0.2(6)
C7 C4 C5 C6 179.8(4)
C4 C5 C6 C1 1.2(6)
C4 C5 C6 C11 -178.1(4)
O1 C1 C6 C5 178.7(3)
C2 C1 C6 C5 -2.9(5)
O1 C1 C6 C11 -1.9(6)
C2 C1 C6 C11 176.5(4)
C3 C4 C7 C8 0.3(6)
C5 C4 C7 C8 -179.4(5)
C3 C4 C7 C10 -120.2(5)
C5 C4 C7 C10 60.2(5)
C3 C4 C7 C9 121.2(5)
C5 C4 C7 C9 -58.4(5)
C5 C6 C11 C14 119.7(4)
C1 C6 C11 C14 -59.6(5)
C5 C6 C11 C13 -117.8(4)
C1 C6 C11 C13 62.9(5)
C5 C6 C11 C12 0.1(6)
C1 C6 C11 C12 -179.2(4)
C16 N1 C15 C2 171.7(3)
C3 C2 C15 N1 134.9(4)
C1 C2 C15 N1 -47.7(6)
C15 N1 C16 C17 56.4(5)
C15 N1 C16 C23 -178.9(4)
N1 C16 C17 C18 -117.7(5)
C23 C16 C17 C18 120.8(5)
N1 C16 C17 C22 63.8(5)
C23 C16 C17 C22 -57.7(6)
C22 C17 C18 C19 -0.8(8)
C16 C17 C18 C19 -179.3(6)
C17 C18 C19 C20 3.1(11)
C18 C19 C20 C21 -4.6(12)
C19 C20 C21 C22 3.7(11)
C18 C17 C22 C21 -0.1(7)
C16 C17 C22 C21 178.4(5)
C20 C21 C22 C17 -1.3(9)
O2 C24 C25 C26 178.1(5)
C29 C24 C25 C26 1.2(8)
O2 C24 C25 C38 9.4(8)
C29 C24 C25 C38 -167.4(5)
C24 C25 C26 C27 -3.4(8)
C38 C25 C26 C27 165.6(5)
C25 C26 C27 C28 3.4(7)
C25 C26 C27 C30 -175.6(5)
C26 C27 C28 C29 -1.5(7)
C30 C27 C28 C29 177.6(5)
C27 C28 C29 C24 -0.5(7)
C27 C28 C29 C34 178.0(5)
O2 C24 C29 C28 -176.3(5)
C25 C24 C29 C28 0.6(7)
O2 C24 C29 C34 5.3(8)
C25 C24 C29 C34 -177.9(5)
C26 C27 C30 C32A 57.3(13)
C28 C27 C30 C32A -121.7(12)
C26 C27 C30 C33 -134.9(14)
C28 C27 C30 C33 46.2(15)
C26 C27 C30 C33A -173.8(16)
C28 C27 C30 C33A 7.2(17)
C26 C27 C30 C31 1.1(10)
C28 C27 C30 C31 -177.9(8)
C26 C27 C30 C32 109.6(8)
C28 C27 C30 C32 -69.4(9)
C26 C27 C30 C31A -60.4(8)
C28 C27 C30 C31A 120.6(7)
C28 C29 C34 C37 119.8(6)
C24 C29 C34 C37 -61.8(7)
C28 C29 C34 C35 -3.4(8)
C24 C29 C34 C35 175.0(6)
C28 C29 C34 C36 -119.7(5)
C24 C29 C34 C36 58.7(7)
C39 N2 C38 C25 162.6(5)
C26 C25 C38 N2 150.3(5)
C24 C25 C38 N2 -41.1(8)
C38 N2 C39 C46 -172.7(5)
C38 N2 C39 C40 63.4(6)
N2 C39 C40 C41 60.8(5)
C46 C39 C40 C41 -58.4(6)
N2 C39 C40 C45 -123.3(4)
C46 C39 C40 C45 117.5(5)
C45 C40 C41 C42 0.0
C39 C40 C41 C42 175.9(4)
C40 C41 C42 C43 0.0
C41 C42 C43 C44 0.0
C42 C43 C44 C45 0.0
C43 C44 C45 C40 0.0
C41 C40 C45 C44 0.0
C39 C40 C45 C44 -175.8(4)
